data_2203039
loop_
_publ_author_name
'Yingzhong Shen'
'Hans Pritzkow'
'Bernhard Walfort'
'Tobias R\"uffer'
'Heinrich Lang'

_publ_section_title
;
 P(C~6~H~4~CH~2~NMe~2~-2)~3~-stabilized mononuclear
 pentafluoropropionatosilver(I)
;
_journal_issue 1
_journal_name_full 'Acta Crystallographica Section E'
_journal_page_first m91
_journal_page_last m93
_journal_paper_doi 10.1107/S1600536803028320
_journal_volume 60
_journal_year 2004
_chemical_formula_iupac '[Ag (C3 F5 O2) (C27 H36 N3 P)]'
_chemical_formula_moiety 'C30 H36 Ag F5 N3 O2 P'
_chemical_formula_sum 'C30 H36 Ag F5 N3 O2 P'
_chemical_formula_weight 704.46
_chemical_name_systematic (Pentafluoropropionato){tris[2-(dimethylaminomethyl)phenyl]phosphine}silver(I)
_space_group_IT_number 14
_symmetry_cell_setting monoclinic
_symmetry_space_group_name_Hall '-P 2ybc'
_symmetry_space_group_name_H-M 'P 1 21/c 1'
_atom_sites_solution_hydrogens difmap
_atom_sites_solution_primary direct
_atom_sites_solution_secondary difmap
_cell_angle_alpha 90.00
_cell_angle_beta 106.5670(10)
_cell_angle_gamma 90.00
_cell_formula_units_Z 8
_cell_length_a 16.8535(7)
_cell_length_b 14.8719(6)
_cell_length_c 26.0014(11)
_cell_measurement_reflns_used 8602
_cell_measurement_temperature 173(2)
_cell_measurement_theta_max 31.2
_cell_measurement_theta_min 2.2
_cell_volume 6246.5(4)
_computing_cell_refinement 'SAINT (Bruker, 2000)'
_computing_data_collection 'SMART (Bruker, 2000)'
_computing_data_reduction SAINT
_computing_molecular_graphics 'SHELXTL (Sheldrick, 2001)'
_computing_publication_material SHELXL97
_computing_structure_refinement 'SHELXL97 (Sheldrick, 1997)'
_computing_structure_solution 'SHELXS97 (Sheldrick, 1990)'
_diffrn_ambient_temperature 173(2)
_diffrn_measurement_device_type 'Bruker SMART CCD area-detector'
_diffrn_measurement_method \w
_diffrn_radiation_monochromator graphite
_diffrn_radiation_source 'fine-focus sealed tube'
_diffrn_radiation_type MoK\a
_diffrn_radiation_wavelength 0.71073
_diffrn_reflns_av_R_equivalents 0.0356
_diffrn_reflns_av_sigmaI/netI 0.0261
_diffrn_reflns_limit_h_max 24
_diffrn_reflns_limit_h_min -25
_diffrn_reflns_limit_k_max 22
_diffrn_reflns_limit_k_min 0
_diffrn_reflns_limit_l_max 38
_diffrn_reflns_limit_l_min 0
_diffrn_reflns_number 105617
_diffrn_reflns_theta_max 32.02
_diffrn_reflns_theta_min 1.59
_exptl_absorpt_coefficient_mu 0.758
_exptl_absorpt_correction_T_max 0.827
_exptl_absorpt_correction_T_min 0.775
_exptl_absorpt_correction_type multi-scan
_exptl_absorpt_process_details '(SADABS; Sheldrick, 2001)'
_exptl_crystal_colour colorless
_exptl_crystal_density_diffrn 1.498
_exptl_crystal_density_method 'not measured'
_exptl_crystal_description irregular
_exptl_crystal_F_000 2880
_exptl_crystal_size_max 0.50
_exptl_crystal_size_mid 0.28
_exptl_crystal_size_min 0.25
_refine_diff_density_max 1.21
_refine_diff_density_min -0.45
_refine_ls_extinction_method none
_refine_ls_goodness_of_fit_ref 1.091
_refine_ls_hydrogen_treatment refall
_refine_ls_matrix_type full
_refine_ls_number_parameters 1054
_refine_ls_number_reflns 21437
_refine_ls_number_restraints 0
_refine_ls_restrained_S_all 1.091
_refine_ls_R_factor_all 0.0460
_refine_ls_R_factor_gt 0.0330
_refine_ls_shift/su_max 0.006
_refine_ls_shift/su_mean 0.000
_refine_ls_structure_factor_coef Fsqd
_refine_ls_weighting_details 'calc w = 1/[\s^2^(Fo^2^)+(0.0303P)^2^+6.2345P] where P = (Fo^2^+2Fc^2^)/3'
_refine_ls_weighting_scheme calc
_refine_ls_wR_factor_gt 0.0731
_refine_ls_wR_factor_ref 0.0804
_reflns_number_gt 17914
_reflns_number_total 21437
_reflns_threshold_expression I>2\s(I)
_cod_data_source_file br6130.cif
_cod_data_source_block 3
_cod_depositor_comments
;
The following automatic conversions were performed:
'_symmetry_cell_setting' value 'Monoclinic' changed to 'monoclinic'
according to '/home/saulius/struct/CIF-dictionaries/cif_core.dic'
dictionary named 'cif_core.dic' version 2.4.1 from 2010-06-29.

Automatic conversion script
Id: cif_fix_enum 1527 2010-12-29 10:47:43Z saulius 

The following automatic conversions were performed:

'_symmetry_cell_setting' value 'Monoclinic' changed to 'monoclinic'
according to /home/saulius/struct/CIF-dictionaries/cif_core.dic
dictionary named 'cif_core.dic' version 2.4.1 from 2010-06-29.

Automatic conversion script
Id: cif_fix_values 1715 2011-07-08 13:25:40Z adriana 
;
_cod_original_sg_symbol_H-M 'P 21/c'
_cod_database_code 2203039
_cod_database_fobs_code 2203039

loop_
_symmetry_equiv_pos_as_xyz
'x, y, z'
'-x, y+1/2, -z+1/2'
'-x, -y, -z'
'x, -y-1/2, z-1/2'

loop_
_atom_site_label
_atom_site_fract_x
_atom_site_fract_y
_atom_site_fract_z
_atom_site_U_iso_or_equiv
_atom_site_adp_type
_atom_site_calc_flag
_atom_site_refinement_flags
_atom_site_occupancy
_atom_site_disorder_assembly
_atom_site_disorder_group
_atom_site_type_symbol
Ag1 0.414830(8) 0.320664(9) 0.636157(5) 0.01734(3) Uani d . 1 . . Ag
Ag2 0.129597(8) 0.729055(9) 0.633881(5) 0.01615(3) Uani d . 1 . . Ag
P1 0.38391(3) 0.29310(3) 0.540969(16) 0.01345(7) Uani d . 1 . . P
P2 0.10642(3) 0.79331(3) 0.712572(16) 0.01192(7) Uani d . 1 . . P
F1 0.44839(12) 0.43849(11) 0.83499(6) 0.0515(4) Uani d . 1 . . F
F2 0.32098(9) 0.41318(11) 0.78878(5) 0.0414(4) Uani d . 1 . . F
F3 0.36863(10) 0.31724(12) 0.87683(6) 0.0442(4) Uani d . 1 A . F
F4 0.47132(11) 0.26081(15) 0.85454(8) 0.0470(6) Uani d P 0.919(5) A 1 F
F5 0.34786(15) 0.23319(11) 0.80644(8) 0.0469(6) Uani d P 0.919(5) A 1 F
F4A 0.4915(11) 0.3168(15) 0.8673(7) 0.034(5) Uiso d P 0.081(5) A 2 F
F5A 0.3945(14) 0.2297(12) 0.8246(8) 0.032(5) Uiso d P 0.081(5) A 2 F
F6 0.02333(9) 0.66277(10) 0.43834(5) 0.0363(3) Uani d . 1 . . F
F7 0.14996(10) 0.64176(10) 0.43615(5) 0.0381(3) Uani d . 1 . . F
F8 0.09324(9) 0.79701(9) 0.39336(5) 0.0315(3) Uani d . 1 . . F
F9 0.18595(11) 0.81644(12) 0.46846(6) 0.0503(4) Uani d . 1 . . F
F10 0.05760(12) 0.83926(10) 0.46229(6) 0.0499(4) Uani d . 1 . . F
O1 0.37072(9) 0.34240(12) 0.71032(5) 0.0296(3) Uani d . 1 . . O
O2 0.50182(10) 0.37105(15) 0.75743(6) 0.0412(4) Uani d . 1 . . O
O3 0.08189(10) 0.70947(11) 0.54502(5) 0.0278(3) Uani d . 1 . . O
O4 0.19142(10) 0.62571(12) 0.54170(6) 0.0338(3) Uani d . 1 . . O
N1 0.50177(11) 0.45034(11) 0.63193(6) 0.0216(3) Uani d . 1 . . N
N2 0.47774(9) 0.17242(11) 0.65556(6) 0.0178(3) Uani d . 1 . . N
N3 0.21221(11) 0.27262(17) 0.55946(7) 0.0362(5) Uani d . 1 . . N
N4 0.25909(10) 0.80999(13) 0.64796(6) 0.0237(3) Uani d . 1 . . N
N5 0.13701(10) 0.57626(10) 0.67111(6) 0.0190(3) Uani d . 1 . . N
N6 -0.01422(9) 0.91003(10) 0.62628(6) 0.0178(3) Uani d . 1 . . N
C1 0.48136(10) 0.31860(11) 0.52484(6) 0.0148(3) Uani d . 1 . . C
C2 0.52585(11) 0.39708(11) 0.54529(6) 0.0164(3) Uani d . 1 . . C
C3 0.60245(12) 0.41167(13) 0.53577(7) 0.0211(3) Uani d . 1 . . C
C4 0.63486(12) 0.35195(14) 0.50600(8) 0.0233(4) Uani d . 1 . . C
C5 0.59003(12) 0.27565(13) 0.48483(7) 0.0216(3) Uani d . 1 . . C
C6 0.51422(11) 0.25873(12) 0.49455(7) 0.0180(3) Uani d . 1 . . C
C7 0.49228(12) 0.46916(12) 0.57458(7) 0.0199(3) Uani d . 1 . . C
C8 0.58891(14) 0.44013(19) 0.66224(8) 0.0342(5) Uani d . 1 . . C
C9 0.4647(2) 0.52536(16) 0.65375(10) 0.0382(6) Uani d . 1 . . C
C10 0.37270(10) 0.17215(11) 0.52731(6) 0.0150(3) Uani d . 1 . . C
C11 0.42666(11) 0.10998(12) 0.56110(7) 0.0163(3) Uani d . 1 . . C
C12 0.41497(13) 0.01859(13) 0.54903(8) 0.0246(4) Uani d . 1 . . C
C13 0.35134(15) -0.01211(14) 0.50571(9) 0.0286(4) Uani d . 1 . . C
C14 0.29830(13) 0.04904(13) 0.47329(8) 0.0251(4) Uani d . 1 . . C
C15 0.30948(11) 0.14043(13) 0.48409(7) 0.0190(3) Uani d . 1 . . C
C16 0.49951(11) 0.13595(12) 0.60832(7) 0.0169(3) Uani d . 1 . . C
C17 0.55446(12) 0.18308(15) 0.69981(8) 0.0250(4) Uani d . 1 . . C
C18 0.42031(13) 0.11377(14) 0.67300(8) 0.0232(4) Uani d . 1 . . C
C19 0.30530(11) 0.34628(12) 0.48555(7) 0.0172(3) Uani d . 1 . . C
C20 0.23147(13) 0.37930(16) 0.49306(8) 0.0287(4) Uani d . 1 . . C
C21 0.17411(16) 0.42161(19) 0.45007(10) 0.0417(6) Uani d . 1 . . C
C22 0.18776(16) 0.42910(17) 0.40063(9) 0.0377(5) Uani d . 1 . . C
C23 0.25934(14) 0.39541(14) 0.39241(8) 0.0272(4) Uani d . 1 . . C
C24 0.31853(12) 0.35546(12) 0.43512(7) 0.0195(3) Uani d . 1 . . C
C25 0.21204(14) 0.3673(2) 0.54576(9) 0.0369(6) Uani d . 1 . . C
C26 0.20575(18) 0.2608(3) 0.61388(10) 0.0560(10) Uani d . 1 . . C
C27 0.14459(16) 0.2241(3) 0.52182(10) 0.0509(9) Uani d . 1 . . C
C28 0.42756(12) 0.36264(13) 0.75102(7) 0.0206(3) Uani d . 1 . . C
C29 0.39833(12) 0.37969(12) 0.80148(7) 0.0188(3) Uani d . 1 A . C
C30 0.39742(13) 0.29661(15) 0.83551(8) 0.0266(4) Uani d . 1 . . C
C31 0.15414(10) 0.90446(11) 0.72538(6) 0.0147(3) Uani d . 1 . . C
C32 0.23085(10) 0.92117(12) 0.71515(6) 0.0170(3) Uani d . 1 . . C
C33 0.26034(12) 1.00923(14) 0.72008(7) 0.0242(4) Uani d . 1 . . C
C34 0.21729(14) 1.07944(14) 0.73481(8) 0.0280(4) Uani d . 1 . . C
C35 0.14366(13) 1.06243(13) 0.74668(8) 0.0248(4) Uani d . 1 . . C
C36 0.11292(11) 0.97500(12) 0.74215(7) 0.0185(3) Uani d . 1 . . C
C37 0.28546(11) 0.84851(14) 0.70264(7) 0.0203(3) Uani d . 1 . . C
C38 0.32142(14) 0.7425(2) 0.64388(10) 0.0382(6) Uani d . 1 . . C
C39 0.25364(17) 0.8807(2) 0.60784(8) 0.0382(6) Uani d . 1 . . C
C40 0.16858(10) 0.72608(11) 0.76952(6) 0.0141(3) Uani d . 1 . . C
C41 0.16574(10) 0.63135(12) 0.76667(6) 0.0158(3) Uani d . 1 . . C
C42 0.21480(11) 0.58228(13) 0.80990(7) 0.0199(3) Uani d . 1 . . C
C43 0.26587(12) 0.62460(14) 0.85509(7) 0.0219(3) Uani d . 1 . . C
C44 0.26789(11) 0.71766(14) 0.85790(7) 0.0208(3) Uani d . 1 . . C
C45 0.21952(11) 0.76761(13) 0.81525(7) 0.0173(3) Uani d . 1 . . C
C46 0.10912(12) 0.58009(12) 0.72023(7) 0.0189(3) Uani d . 1 . . C
C47 0.07435(15) 0.52787(15) 0.62914(8) 0.0293(4) Uani d . 1 . . C
C48 0.21715(14) 0.53025(15) 0.68098(9) 0.0282(4) Uani d . 1 . . C
C49 0.00722(10) 0.80243(11) 0.72771(6) 0.0138(3) Uani d . 1 . . C
C50 -0.06694(10) 0.81669(11) 0.68665(7) 0.0159(3) Uani d . 1 . . C
C51 -0.14170(11) 0.81815(13) 0.69999(8) 0.0207(3) Uani d . 1 . . C
C52 -0.14386(12) 0.80649(13) 0.75265(8) 0.0225(4) Uani d . 1 . . C
C53 -0.07112(12) 0.79274(13) 0.79285(8) 0.0226(3) Uani d . 1 . . C
C54 0.00399(11) 0.79058(12) 0.78041(7) 0.0183(3) Uani d . 1 . . C
C55 -0.06644(11) 0.83300(12) 0.62946(7) 0.0184(3) Uani d . 1 . . C
C56 0.00169(14) 0.91593(16) 0.57416(8) 0.0266(4) Uani d . 1 . . C
C57 -0.05039(13) 0.99378(13) 0.63779(8) 0.0238(4) Uani d . 1 . . C
C58 0.12919(12) 0.67111(13) 0.52268(7) 0.0210(3) Uani d . 1 . . C
C59 0.10288(12) 0.68855(13) 0.46112(7) 0.0213(3) Uani d . 1 . . C
C60 0.10923(14) 0.78696(14) 0.44634(7) 0.0249(4) Uani d . 1 . . C
H3 0.6308(15) 0.4650(17) 0.5482(10) 0.025(6) Uiso d . 1 . . H
H4 0.6851(16) 0.3636(17) 0.4992(10) 0.026(6) Uiso d . 1 . . H
H5 0.6093(16) 0.2381(17) 0.4640(10) 0.025(6) Uiso d . 1 . . H
H6 0.4862(15) 0.2052(17) 0.4807(10) 0.023(6) Uiso d . 1 . . H
H7A 0.4345(14) 0.4785(15) 0.5578(9) 0.016(5) Uiso d . 1 . . H
H7B 0.5186(14) 0.5271(16) 0.5721(9) 0.020(6) Uiso d . 1 . . H
H8A 0.5906(17) 0.4290(19) 0.6983(11) 0.036(7) Uiso d . 1 . . H
H8B 0.6141(16) 0.3903(19) 0.6475(11) 0.030(7) Uiso d . 1 . . H
H8C 0.621(2) 0.493(2) 0.6596(13) 0.051(9) Uiso d . 1 . . H
H9A 0.4704(17) 0.5118(19) 0.6916(11) 0.036(7) Uiso d . 1 . . H
H9B 0.404(2) 0.533(2) 0.6335(12) 0.046(9) Uiso d . 1 . . H
H9C 0.487(2) 0.578(2) 0.6486(13) 0.052(9) Uiso d . 1 . . H
H12 0.4500(16) -0.0212(18) 0.5690(10) 0.029(7) Uiso d . 1 . . H
H13 0.3449(17) -0.073(2) 0.4991(11) 0.040(8) Uiso d . 1 . . H
H14 0.2523(17) 0.0279(19) 0.4431(11) 0.036(7) Uiso d . 1 . . H
H15 0.2732(15) 0.1814(17) 0.4614(10) 0.024(6) Uiso d . 1 . . H
H16A 0.5338(14) 0.1797(15) 0.5987(9) 0.015(5) Uiso d . 1 . . H
H16B 0.5355(15) 0.0807(17) 0.6185(10) 0.024(6) Uiso d . 1 . . H
H17A 0.5419(15) 0.2108(17) 0.7287(10) 0.025(6) Uiso d . 1 . . H
H17B 0.5907(17) 0.2215(18) 0.6885(11) 0.030(7) Uiso d . 1 . . H
H17C 0.5837(15) 0.1268(18) 0.7105(10) 0.025(6) Uiso d . 1 . . H
H18A 0.3679(15) 0.1068(16) 0.6440(10) 0.022(6) Uiso d . 1 . . H
H18B 0.4417(16) 0.0562(19) 0.6815(10) 0.029(6) Uiso d . 1 . . H
H18C 0.4059(16) 0.1406(18) 0.7014(11) 0.029(6) Uiso d . 1 . . H
H21 0.125(2) 0.439(2) 0.4540(13) 0.057(10) Uiso d . 1 . . H
H22 0.148(2) 0.455(2) 0.3719(13) 0.056(9) Uiso d . 1 . . H
H23 0.2691(17) 0.4018(19) 0.3580(11) 0.037(7) Uiso d . 1 . . H
H24 0.3689(15) 0.3351(16) 0.4294(9) 0.018(5) Uiso d . 1 . . H
H25B 0.160(2) 0.395(2) 0.5458(13) 0.057(10) Uiso d . 1 . . H
H25C 0.2572(17) 0.3976(19) 0.5757(11) 0.034(7) Uiso d . 1 . . H
H26A 0.2057(17) 0.1978(19) 0.6214(11) 0.028(7) Uiso d . 1 . . H
H26B 0.248(2) 0.291(2) 0.6387(13) 0.046(8) Uiso d . 1 . . H
H26C 0.154(2) 0.290(2) 0.6159(13) 0.054(9) Uiso d . 1 . . H
H27A 0.1476(18) 0.164(2) 0.5296(11) 0.032(8) Uiso d . 1 . . H
H27B 0.1501(18) 0.2300(19) 0.4853(12) 0.037(7) Uiso d . 1 . . H
H27C 0.089(2) 0.240(3) 0.5230(15) 0.073(12) Uiso d . 1 . . H
H33 0.3079(17) 1.0174(18) 0.7133(10) 0.031(7) Uiso d . 1 . . H
H34 0.2375(17) 1.135(2) 0.7364(11) 0.036(7) Uiso d . 1 . . H
H35 0.1129(17) 1.1097(19) 0.7561(11) 0.034(7) Uiso d . 1 . . H
H36 0.0641(15) 0.9635(16) 0.7500(9) 0.021(6) Uiso d . 1 . . H
H37A 0.2900(14) 0.7988(16) 0.7281(9) 0.019(6) Uiso d . 1 . . H
H37B 0.3392(16) 0.8733(17) 0.7081(10) 0.026(6) Uiso d . 1 . . H
H38A 0.3047(17) 0.7167(19) 0.6093(11) 0.035(7) Uiso d . 1 . . H
H38B 0.3247(18) 0.695(2) 0.6725(12) 0.040(8) Uiso d . 1 . . H
H38C 0.375(2) 0.770(2) 0.6489(13) 0.050(9) Uiso d . 1 . . H
H39A 0.2119(16) 0.9236(18) 0.6084(10) 0.026(6) Uiso d . 1 . . H
H39C 0.2387(17) 0.8585(19) 0.5751(12) 0.036(7) Uiso d . 1 . . H
H39B 0.3090(18) 0.912(2) 0.6127(11) 0.039(7) Uiso d . 1 . . H
H42 0.2122(15) 0.5197(18) 0.8064(10) 0.026(6) Uiso d . 1 . . H
H43 0.2984(16) 0.5903(18) 0.8823(11) 0.030(7) Uiso d . 1 . . H
H44 0.2992(15) 0.7449(17) 0.8867(10) 0.023(6) Uiso d . 1 . . H
H45 0.2211(15) 0.8270(17) 0.8172(10) 0.022(6) Uiso d . 1 . . H
H46A 0.0546(15) 0.6080(17) 0.7093(10) 0.023(6) Uiso d . 1 . . H
H46B 0.1027(14) 0.5195(16) 0.7317(9) 0.021(6) Uiso d . 1 . . H
H47A 0.0922(17) 0.5241(19) 0.5972(11) 0.035(7) Uiso d . 1 . . H
H47B 0.0194(17) 0.5619(19) 0.6200(11) 0.035(7) Uiso d . 1 . . H
H47C 0.0675(16) 0.4678(19) 0.6417(11) 0.032(7) Uiso d . 1 . . H
H48A 0.2607(16) 0.5627(18) 0.7084(11) 0.029(6) Uiso d . 1 . . H
H48B 0.2150(17) 0.468(2) 0.6916(12) 0.040(8) Uiso d . 1 . . H
H48C 0.2324(16) 0.5325(18) 0.6493(11) 0.031(7) Uiso d . 1 . . H
H51 -0.1924(16) 0.8291(17) 0.6721(10) 0.029(7) Uiso d . 1 . . H
H52 -0.1940(16) 0.8106(17) 0.7600(10) 0.028(6) Uiso d . 1 . . H
H53 -0.0715(15) 0.7823(16) 0.8277(10) 0.023(6) Uiso d . 1 . . H
H54 0.0525(15) 0.7799(16) 0.8083(9) 0.018(6) Uiso d . 1 . . H
H55A -0.0446(14) 0.7807(16) 0.6161(9) 0.019(6) Uiso d . 1 . . H
H55B -0.1232(17) 0.8409(18) 0.6068(11) 0.032(7) Uiso d . 1 . . H
H56A 0.0252(16) 0.8622(19) 0.5666(10) 0.031(7) Uiso d . 1 . . H
H56B -0.0495(16) 0.9284(17) 0.5442(10) 0.026(6) Uiso d . 1 . . H
H56C 0.0394(16) 0.9651(18) 0.5747(10) 0.030(7) Uiso d . 1 . . H
H57A -0.0603(14) 0.9899(16) 0.6720(10) 0.021(6) Uiso d . 1 . . H
H57B -0.0123(16) 1.0452(18) 0.6384(10) 0.031(7) Uiso d . 1 . . H
H57C -0.1026(18) 1.0069(19) 0.6128(12) 0.038(7) Uiso d . 1 . . H

loop_
_atom_site_aniso_label
_atom_site_aniso_U_11
_atom_site_aniso_U_22
_atom_site_aniso_U_33
_atom_site_aniso_U_12
_atom_site_aniso_U_13
_atom_site_aniso_U_23
Ag1 0.01859(6) 0.02178(6) 0.01143(5) -0.00109(5) 0.00392(4) -0.00228(4)
Ag2 0.01753(6) 0.01899(6) 0.01283(5) -0.00021(4) 0.00576(4) -0.00121(4)
P1 0.01391(18) 0.01522(18) 0.01052(16) 0.00014(14) 0.00232(13) -0.00153(13)
P2 0.01216(17) 0.01246(17) 0.01140(16) 0.00009(14) 0.00380(13) 0.00045(13)
F1 0.0778(12) 0.0442(9) 0.0360(7) -0.0358(8) 0.0219(8) -0.0248(7)
F2 0.0445(8) 0.0547(9) 0.0295(6) 0.0329(7) 0.0178(6) 0.0109(6)
F3 0.0455(8) 0.0671(11) 0.0267(6) 0.0059(7) 0.0210(6) 0.0137(7)
F4 0.0350(9) 0.0579(14) 0.0488(10) 0.0210(9) 0.0133(8) 0.0315(9)
F5 0.0587(14) 0.0317(9) 0.0492(10) -0.0255(8) 0.0136(10) -0.0016(7)
F6 0.0345(7) 0.0465(8) 0.0228(6) -0.0168(6) 0.0001(5) -0.0046(5)
F7 0.0563(9) 0.0369(7) 0.0245(6) 0.0199(7) 0.0170(6) -0.0032(5)
F8 0.0480(8) 0.0320(6) 0.0155(5) 0.0040(6) 0.0104(5) 0.0017(5)
F9 0.0582(10) 0.0587(10) 0.0287(7) -0.0350(8) 0.0041(7) 0.0014(7)
F10 0.0929(13) 0.0289(7) 0.0430(8) 0.0257(8) 0.0437(9) 0.0089(6)
O1 0.0264(7) 0.0486(9) 0.0140(6) -0.0013(7) 0.0062(5) -0.0072(6)
O2 0.0206(7) 0.0761(14) 0.0277(8) 0.0016(8) 0.0081(6) 0.0048(8)
O3 0.0319(8) 0.0356(8) 0.0149(6) 0.0070(6) 0.0051(5) -0.0013(5)
O4 0.0321(8) 0.0445(9) 0.0247(7) 0.0128(7) 0.0079(6) 0.0071(6)
N1 0.0294(8) 0.0202(7) 0.0131(6) -0.0050(6) 0.0030(6) -0.0016(5)
N2 0.0172(7) 0.0215(7) 0.0141(6) -0.0030(5) 0.0036(5) 0.0019(5)
N3 0.0172(8) 0.0752(15) 0.0178(7) -0.0084(9) 0.0075(6) -0.0122(8)
N4 0.0179(7) 0.0372(9) 0.0176(7) -0.0072(6) 0.0079(6) -0.0051(6)
N5 0.0242(7) 0.0166(7) 0.0161(6) 0.0018(6) 0.0056(5) -0.0013(5)
N6 0.0184(7) 0.0189(7) 0.0155(6) 0.0023(5) 0.0038(5) 0.0016(5)
C1 0.0159(7) 0.0157(7) 0.0121(6) -0.0008(6) 0.0028(5) 0.0018(5)
C2 0.0199(8) 0.0151(7) 0.0122(6) -0.0005(6) 0.0012(6) 0.0030(5)
C3 0.0206(8) 0.0212(8) 0.0186(7) -0.0051(7) 0.0006(6) 0.0058(6)
C4 0.0174(8) 0.0290(9) 0.0237(8) -0.0001(7) 0.0061(7) 0.0100(7)
C5 0.0208(8) 0.0243(9) 0.0221(8) 0.0041(7) 0.0101(7) 0.0056(7)
C6 0.0201(8) 0.0177(8) 0.0169(7) -0.0002(6) 0.0062(6) 0.0008(6)
C7 0.0282(9) 0.0149(7) 0.0145(7) -0.0027(7) 0.0027(6) -0.0005(6)
C8 0.0298(11) 0.0498(14) 0.0179(8) -0.0189(10) -0.0016(7) 0.0043(9)
C9 0.0684(18) 0.0205(10) 0.0300(11) -0.0022(11) 0.0208(11) -0.0079(8)
C10 0.0157(7) 0.0171(7) 0.0130(6) -0.0017(6) 0.0055(5) -0.0007(5)
C11 0.0176(7) 0.0160(7) 0.0154(7) -0.0012(6) 0.0047(6) 0.0011(6)
C12 0.0314(10) 0.0164(8) 0.0230(8) -0.0001(7) 0.0028(7) 0.0030(7)
C13 0.0381(11) 0.0162(8) 0.0281(9) -0.0039(8) 0.0038(8) -0.0024(7)
C14 0.0274(10) 0.0208(9) 0.0236(8) -0.0060(7) 0.0016(7) -0.0049(7)
C15 0.0185(8) 0.0200(8) 0.0174(7) -0.0015(6) 0.0035(6) -0.0020(6)
C16 0.0165(7) 0.0182(8) 0.0154(7) -0.0004(6) 0.0035(6) 0.0025(6)
C17 0.0215(9) 0.0333(11) 0.0169(7) 0.0006(8) 0.0003(6) 0.0020(7)
C18 0.0246(9) 0.0250(9) 0.0227(8) -0.0040(7) 0.0113(7) 0.0041(7)
C19 0.0179(8) 0.0159(7) 0.0145(7) 0.0024(6) -0.0006(6) -0.0032(6)
C20 0.0250(9) 0.0372(11) 0.0198(8) 0.0124(8) -0.0003(7) -0.0097(8)
C21 0.0335(12) 0.0517(15) 0.0320(11) 0.0255(11) -0.0032(9) -0.0075(10)
C22 0.0392(13) 0.0344(12) 0.0279(10) 0.0144(10) -0.0089(9) 0.0001(9)
C23 0.0318(10) 0.0236(9) 0.0196(8) -0.0022(8) -0.0033(7) 0.0038(7)
C24 0.0227(8) 0.0168(8) 0.0161(7) -0.0021(6) 0.0010(6) 0.0005(6)
C25 0.0240(10) 0.0626(16) 0.0228(9) 0.0146(10) 0.0046(8) -0.0146(10)
C26 0.0311(13) 0.120(3) 0.0206(10) -0.0212(17) 0.0130(9) -0.0121(14)
C27 0.0255(11) 0.102(3) 0.0276(11) -0.0198(14) 0.0107(9) -0.0192(14)
C28 0.0228(8) 0.0251(9) 0.0145(7) 0.0020(7) 0.0064(6) 0.0008(6)
C29 0.0245(8) 0.0169(8) 0.0152(7) -0.0015(6) 0.0059(6) -0.0031(6)
C30 0.0257(9) 0.0308(10) 0.0245(9) 0.0029(8) 0.0089(7) 0.0073(8)
C31 0.0158(7) 0.0148(7) 0.0128(6) -0.0019(6) 0.0028(5) 0.0016(5)
C32 0.0159(7) 0.0214(8) 0.0121(6) -0.0039(6) 0.0014(5) 0.0016(6)
C33 0.0226(9) 0.0278(10) 0.0196(8) -0.0109(7) 0.0016(7) 0.0046(7)
C34 0.0345(11) 0.0181(9) 0.0255(9) -0.0100(8) -0.0007(8) 0.0031(7)
C35 0.0303(10) 0.0161(8) 0.0234(8) -0.0011(7) 0.0002(7) -0.0019(7)
C36 0.0202(8) 0.0152(7) 0.0184(7) -0.0004(6) 0.0027(6) -0.0004(6)
C37 0.0142(7) 0.0313(9) 0.0158(7) -0.0050(7) 0.0052(6) -0.0024(7)
C38 0.0193(9) 0.0615(17) 0.0372(12) -0.0030(10) 0.0135(9) -0.0214(12)
C39 0.0447(14) 0.0544(16) 0.0167(8) -0.0223(12) 0.0106(9) -0.0009(9)
C40 0.0139(7) 0.0160(7) 0.0133(6) 0.0016(6) 0.0052(5) 0.0015(5)
C41 0.0167(7) 0.0170(7) 0.0158(7) 0.0021(6) 0.0077(6) 0.0021(6)
C42 0.0213(8) 0.0194(8) 0.0213(8) 0.0048(6) 0.0098(6) 0.0060(6)
C43 0.0193(8) 0.0281(9) 0.0184(7) 0.0049(7) 0.0056(6) 0.0098(7)
C44 0.0182(8) 0.0290(9) 0.0137(7) -0.0001(7) 0.0020(6) 0.0022(6)
C45 0.0172(7) 0.0199(8) 0.0146(7) 0.0005(6) 0.0043(6) 0.0010(6)
C46 0.0227(8) 0.0143(7) 0.0205(7) -0.0003(6) 0.0077(6) -0.0004(6)
C47 0.0407(12) 0.0211(9) 0.0229(9) -0.0068(8) 0.0040(8) -0.0049(7)
C48 0.0345(11) 0.0273(10) 0.0249(9) 0.0123(8) 0.0116(8) 0.0009(8)
C49 0.0147(7) 0.0122(7) 0.0155(6) -0.0004(5) 0.0059(5) -0.0009(5)
C50 0.0149(7) 0.0142(7) 0.0185(7) -0.0005(6) 0.0045(6) -0.0020(6)
C51 0.0145(7) 0.0195(8) 0.0282(8) 0.0004(6) 0.0060(6) -0.0024(7)
C52 0.0185(8) 0.0197(8) 0.0338(9) -0.0014(6) 0.0147(7) -0.0024(7)
C53 0.0259(9) 0.0218(8) 0.0248(8) -0.0003(7) 0.0149(7) 0.0010(7)
C54 0.0205(8) 0.0192(8) 0.0170(7) 0.0003(6) 0.0083(6) 0.0008(6)
C55 0.0158(7) 0.0202(8) 0.0170(7) 0.0003(6) 0.0013(6) -0.0015(6)
C56 0.0306(10) 0.0308(10) 0.0198(8) 0.0022(8) 0.0093(7) 0.0042(7)
C57 0.0240(9) 0.0200(9) 0.0254(9) 0.0050(7) 0.0039(7) 0.0022(7)
C58 0.0250(9) 0.0223(8) 0.0154(7) -0.0016(7) 0.0050(6) -0.0009(6)
C59 0.0256(9) 0.0219(9) 0.0155(7) 0.0008(7) 0.0043(6) -0.0045(6)
C60 0.0358(10) 0.0249(9) 0.0152(7) -0.0005(8) 0.0093(7) -0.0025(6)

loop_
_atom_type_symbol
_atom_type_description
_atom_type_scat_dispersion_real
_atom_type_scat_dispersion_imag
_atom_type_scat_source
C C 0.0033 0.0016 'International Tables Vol C Tables 4.2.6.8 and 6.1.1.4'
H H 0.0000 0.0000 'International Tables Vol C Tables 4.2.6.8 and 6.1.1.4'
N N 0.0061 0.0033 'International Tables Vol C Tables 4.2.6.8 and 6.1.1.4'
O O 0.0106 0.0060 'International Tables Vol C Tables 4.2.6.8 and 6.1.1.4'
F F 0.0171 0.0103 'International Tables Vol C Tables 4.2.6.8 and 6.1.1.4'
P P 0.1023 0.0942 'International Tables Vol C Tables 4.2.6.8 and 6.1.1.4'
Ag Ag -0.8971 1.1015 'International Tables Vol C Tables 4.2.6.8 and 6.1.1.4'

loop_
_geom_bond_atom_site_label_1
_geom_bond_atom_site_label_2
_geom_bond_distance
_geom_bond_publ_flag
Ag1 O1 2.2789(13) yes
Ag1 P1 2.4145(4) yes
Ag1 N2 2.4360(16) yes
Ag1 N1 2.4433(16) yes
Ag2 O3 2.2383(13) yes
Ag2 P2 2.3892(4) yes
Ag2 N4 2.4270(16) yes
Ag2 N5 2.4592(15) yes
P1 C10 1.8327(18) ?
P1 C19 1.8353(17) ?
P1 C1 1.8466(17) ?
P2 C31 1.8268(17) ?
P2 C49 1.8285(16) ?
P2 C40 1.8452(16) ?
F1 C29 1.348(2) ?
F2 C29 1.346(2) ?
F3 C30 1.334(2) ?
F4 C30 1.315(3) ?
F5 C30 1.341(3) ?
F4A C30 1.594(19) ?
F5A C30 1.032(19) ?
F6 C59 1.357(2) ?
F7 C59 1.353(2) ?
F8 C60 1.335(2) ?
F9 C60 1.331(3) ?
F10 C60 1.319(2) ?
O1 C28 1.245(2) ?
O2 C28 1.221(2) ?
O3 C58 1.250(2) ?
